data_1567843
loop_
_publ_author_name
'Tilly, David P.'
'\<Zabka, Matej'
'Vitorica-Yrzebal, Inigo'
'Sparkes, Hazel Anne'
'Pridmore, Natalie E.'
'Clayden, Jonathan'

_publ_section_title
;
 Supramolecular interactions between ethylene-bridged oligoureas:
 nanorings and chains formed by cooperative positive allostery
;
_journal_name_full 'Chemical Science'
_journal_paper_doi 10.1039/D2SC04716K
_journal_year 2022
_chemical_formula_moiety 'C22 H24 F6 N4 O2'
_chemical_formula_sum 'C22 H24 F6 N4 O2'
_chemical_formula_weight 490.45
_chemical_melting_point 436
_space_group_crystal_system trigonal
_space_group_IT_number 148
_space_group_name_Hall '-R 3'
_space_group_name_H-M_alt 'R -3 :H'
_atom_sites_solution_hydrogens geom
_atom_sites_solution_primary dual
_audit_creation_date 2019-07-15
_audit_creation_method
;
Olex2 1.2
(compiled 2018.05.29 svn.r3508 for OlexSys, GUI svn.r5506)
;
_audit_update_record
;
2022-07-13 deposited with the CCDC.	2022-10-25 downloaded from the CCDC.
;
_cell_angle_alpha 90
_cell_angle_beta 90
_cell_angle_gamma 120
_cell_formula_units_Z 36
_cell_length_a 31.7595(6)
_cell_length_b 31.7595(6)
_cell_length_c 24.6991(6)
_cell_measurement_reflns_used 9924
_cell_measurement_temperature 100(2)
_cell_measurement_theta_max 23.44
_cell_measurement_theta_min 2.22
_cell_volume 21575.4(8)
_computing_cell_refinement 'SAINT V8.38A (Bruker, 2016)'
_computing_data_collection 'Bruker Apex suite'
_computing_data_reduction 'SAINT V8.38A (Bruker, 2016)'
_computing_molecular_graphics 'Olex2 (Dolomanov et al., 2009)'
_computing_publication_material 'Olex2 (Dolomanov et al., 2009)'
_computing_structure_refinement 'ShelXL (Sheldrick, 2015)'
_computing_structure_solution 'ShelXT (Sheldrick, 2015)'
_diffrn_ambient_temperature 100(2)
_diffrn_detector 'Bruker area detector'
_diffrn_detector_type 'CCD area detector'
_diffrn_measured_fraction_theta_full 1.000
_diffrn_measured_fraction_theta_max 1.000
_diffrn_measurement_device 'Bruker Apex II kappa CCD area detector'
_diffrn_measurement_device_type 'Bruker APEX-II CCD'
_diffrn_measurement_method '\f and \w scans'
_diffrn_radiation_monochromator graphite
_diffrn_radiation_type MoK\a
_diffrn_radiation_wavelength 0.71073
_diffrn_reflns_av_R_equivalents 0.0521
_diffrn_reflns_av_unetI/netI 0.0334
_diffrn_reflns_Laue_measured_fraction_full 1.000
_diffrn_reflns_Laue_measured_fraction_max 1.000
_diffrn_reflns_limit_h_max 39
_diffrn_reflns_limit_h_min -38
_diffrn_reflns_limit_k_max 39
_diffrn_reflns_limit_k_min -39
_diffrn_reflns_limit_l_max 30
_diffrn_reflns_limit_l_min -23
_diffrn_reflns_number 58951
_diffrn_reflns_point_group_measured_fraction_full 1.000
_diffrn_reflns_point_group_measured_fraction_max 1.000
_diffrn_reflns_theta_full 25.242
_diffrn_reflns_theta_max 26.372
_diffrn_reflns_theta_min 1.108
_diffrn_source 'fine-focus sealed tube'
_diffrn_standards_number 0
_exptl_absorpt_coefficient_mu 0.120
_exptl_absorpt_correction_T_max 0.7456
_exptl_absorpt_correction_T_min 0.6486
_exptl_absorpt_correction_type multi-scan
_exptl_absorpt_process_details
'SADABS-2016/2 (Bruker,2016/2) was used for absorption correction. wR2(int) was 0.0682 before and 0.0524 after correction. The Ratio of minimum to maximum transmission is 0.8699. The \l/2 correction factor is Not present.'
_exptl_crystal_colour colourless
_exptl_crystal_colour_primary colourless
_exptl_crystal_density_diffrn 1.359
_exptl_crystal_description block
_exptl_crystal_F_000 9144
_exptl_crystal_recrystallization_method 'Re-crystallisation from solvent: Acetonitrile'
_exptl_crystal_size_max 0.577
_exptl_crystal_size_mid 0.455
_exptl_crystal_size_min 0.241
_refine_diff_density_max 0.477
_refine_diff_density_min -0.288
_refine_diff_density_rms 0.050
_refine_ls_extinction_method none
_refine_ls_goodness_of_fit_ref 1.041
_refine_ls_hydrogen_treatment constr
_refine_ls_matrix_type full
_refine_ls_number_parameters 852
_refine_ls_number_reflns 9812
_refine_ls_number_restraints 598
_refine_ls_restrained_S_all 1.080
_refine_ls_R_factor_all 0.0682
_refine_ls_R_factor_gt 0.0507
_refine_ls_shift/su_max 0.001
_refine_ls_shift/su_mean 0.000
_refine_ls_structure_factor_coef Fsqd
_refine_ls_weighting_details 'w=1/[\s^2^(Fo^2^)+(0.0626P)^2^+38.8182P] where P=(Fo^2^+2Fc^2^)/3'
_refine_ls_weighting_scheme calc
_refine_ls_wR_factor_gt 0.1223
_refine_ls_wR_factor_ref 0.1346
_refine_special_details
;
One of the molecules and some of the CF3 groups were disordered, 
the occupancies were refined with their sum set to equal 1.  
Restraints were applied to the part with smaller occupancy ~0.2 
and the CF3 groups to maintain sensible geometric parameters. 
Restraints or constraints were applied to thermal parameters to
maintain sensible values.  Refined as a twin 0 1 0 1 0 0 0 0 -1,
BASF 0.3245(10).
;
_reflns_Friedel_coverage 0.000
_reflns_number_gt 7995
_reflns_number_total 9812
_reflns_threshold_expression 'I > 2\s(I)'
_cod_data_source_file d2sc04716k2.cif
_cod_data_source_block testr1
_cod_original_cell_volume 21575.4(10)
_cod_original_sg_symbol_H-M 'R -3'
_cod_database_code 1567843
_shelx_shelxl_version_number 2017/1
_shelx_space_group_comment
;
The symmetry employed for this shelxl refinement is uniquely defined
by the following loop, which should always be used as a source of
symmetry information in preference to the above space-group names.
They are only intended as comments.
;
_shelx_estimated_absorpt_t_max 0.972
_shelx_estimated_absorpt_t_min 0.934
_olex2_refinement_description
;
1. Twinned data refinement
 Scales: 0.6754(10)
 0.3246(10)
2. Fixed Uiso
 At 1.2 times of:
  All C(H) groups, All C(H,H) groups, All N(H) groups, All N(H,H) groups
 At 1.5 times of:
  All C(H,H,H) groups
3. Restrained distances
 C32A-C26A = C23A-C22A = C22A-C21A = C33A-C25A
 1.54 with sigma of 0.01
 N7A-C33A = N6A-C25A = N6A-C32A
 1.47 with sigma of 0.01
 F1-F2 = F2-F3 = F3-F1 = F1A-F2A = F1A-F3A = F2A-F3A
 2.14 with sigma of 0.01
 F2A-C19 \\sim F2-C19 \\sim F3-C19 \\sim F3A-C19 \\sim F1-C19 \\sim F1A-C19
\\sim F4A-C20 \\sim F5-C20 ~
 F5A-C20 \\sim F6-C20 \\sim F6A-C20 \\sim F4-C20 \\sim F9-C41 \\sim F7A-C41
\\sim F7-C41 \\sim F8A-C41 \\sim F8-
 C41 \\sim F9A-C41
 with sigma of 0.01
4. Uiso/Uaniso restraints and constraints
F4A \\sim F5 \\sim F5A \\sim F6 \\sim F6A \\sim F4: within 2A with sigma of
0.01 and sigma for terminal atoms of 0.02
F8 \\sim F9A \\sim F9 \\sim F7A \\sim F7 \\sim F8A: within 2A with sigma of
0.01 and sigma for terminal atoms of 0.02
F1A \\sim F1 \\sim F3A \\sim F3 \\sim F2A \\sim F2: within 2A with sigma of
0.01 and sigma for terminal atoms of 0.02
N5A \\sim C22A \\sim C21A \\sim C23A \\sim O4A \\sim N7A \\sim C24A \\sim O3A
\\sim N6A \\sim C25A \\sim C32A \\sim C33A \\sim C26A \\sim C29A \\sim C28A
\\sim C27A \\sim C31A \\sim C30A \\sim O3 \\sim O4 \\sim N5 \\sim N6 \\sim N7
\\sim C21 \\sim C22 \\sim C23 \\sim C24 \\sim C25 \\sim C26 \\sim C27 \\sim C28
\\sim C29 \\sim C30 \\sim C31 \\sim C32 \\sim C33 \\sim C34 \\sim C34A \\sim
N8: within 2A with sigma of 0.01 and sigma for terminal atoms of 0.02
Uanis(F3A) \\sim Ueq, Uanis(F3) \\sim Ueq, Uanis(F2) \\sim Ueq, Uanis(F2A)
\\sim Ueq: with sigma of 0.003 and sigma for terminal atoms of 0.006
Uanis(C26A) \\sim Ueq, Uanis(C31A) \\sim Ueq, Uanis(C30A) \\sim Ueq,
Uanis(C29A) \\sim Ueq, Uanis(C28A) \\sim Ueq, Uanis(C27A) \\sim Ueq,
Uanis(C32A) \\sim Ueq, Uanis(F1) \\sim Ueq, Uanis(F1A) \\sim Ueq: with sigma of
0.01 and sigma for terminal atoms of 0.02
Uanis(F1) = Uanis(F1A)
Uanis(F2A) = Uanis(F2)
5. Others
 Sof(F4A)=Sof(F5A)=Sof(F6A)=1-FVAR(1)
 Sof(F4)=Sof(F5)=Sof(F6)=FVAR(1)
 Sof(H8B)=Sof(N5A)=Sof(H5A)=Sof(C22A)=Sof(H22A)=Sof(C21A)=Sof(H21D)=Sof(H21E)=
 Sof(H21F)=Sof(C23A)=Sof(H23D)=Sof(H23E)=Sof(H23F)=Sof(C34A)=Sof(O4A)=Sof(N7A)=
 Sof(H7A)=Sof(C24A)=Sof(O3A)=Sof(N6A)=Sof(C25A)=Sof(H25C)=Sof(H25D)=Sof(C32A)=
 Sof(H32C)=Sof(H32D)=Sof(C33A)=Sof(H33C)=Sof(H33D)=Sof(C26A)=Sof(C31A)=
 Sof(H31A)=Sof(C30A)=Sof(H30A)=Sof(C29A)=Sof(H29A)=Sof(C28A)=Sof(H28A)=
 Sof(C27A)=Sof(H27A)=1-FVAR(2)
 Sof(O3)=Sof(O4)=Sof(N5)=Sof(H5)=Sof(N6)=Sof(N7)=Sof(H7)=Sof(H8A)=Sof(C21)=
 Sof(H21A)=Sof(H21B)=Sof(H21C)=Sof(C22)=Sof(H22)=Sof(C23)=Sof(H23A)=Sof(H23B)=
 Sof(H23C)=Sof(C24)=Sof(C25)=Sof(H25A)=Sof(H25B)=Sof(C26)=Sof(C27)=Sof(H27)=
 Sof(C28)=Sof(H28)=Sof(C29)=Sof(H29)=Sof(C30)=Sof(H30)=Sof(C31)=Sof(H31)=
 Sof(C32)=Sof(H32A)=Sof(H32B)=Sof(C33)=Sof(H33A)=Sof(H33B)=Sof(C34)=FVAR(2)
 Sof(F7A)=Sof(F9A)=Sof(F8A)=1-FVAR(3)
 Sof(F7)=Sof(F8)=Sof(F9)=FVAR(3)
 Sof(F3A)=Sof(F1A)=Sof(F2A)=1-FVAR(4)
 Sof(F1)=Sof(F2)=Sof(F3)=FVAR(4)
6.a Ternary CH refined with riding coordinates:
 C2(H2), C22(H22), C22A(H22A)
6.b Secondary CH2 refined with riding coordinates:
 C5(H5B,H5C), C11(H11A,H11B), C12(H12A,H12B), C25(H25A,H25B), C32(H32A,H32B),
 C33(H33A,H33B), C25A(H25C,H25D), C32A(H32C,H32D), C33A(H33C,H33D)
6.c Aromatic/amide H refined with riding coordinates:
 N1(H1), N3(H3), N4(H4), C0AA(H0AA), C1AA(H1AA), C7(H7B), C8(H8), C9(H9),
 C10(H10), C15(H15), C17(H17), N5(H5), N7(H7), N8(H8A), N8(H8B), C27(H27),
 C28(H28), C29(H29), C30(H30), C31(H31), C36(H36), C38(H38), C40(H40), N5A(H5A),
  N7A(H7A), C31A(H31A), C30A(H30A), C29A(H29A), C28A(H28A), C27A(H27A)
6.d Fitted hexagon refined as free rotating group:
 C26A(C31A,C30A,C29A,C28A,C27A)
6.e Idealised Me refined as rotating group:
 C1(H1A,H1B,H1C), C3(H3A,H3B,H3C), C21(H21A,H21B,H21C), C23(H23A,H23B,H23C),
 C21A(H21D,H21E,H21F), C23A(H23D,H23E,H23F)
;
_olex2_submission_special_instructions 'No special instructions were received'

loop_
_space_group_symop_operation_xyz
'x, y, z'
'-y, x-y, z'
'-x+y, -x, z'
'x+2/3, y+1/3, z+1/3'
'-y+2/3, x-y+1/3, z+1/3'
'-x+y+2/3, -x+1/3, z+1/3'
'x+1/3, y+2/3, z+2/3'
'-y+1/3, x-y+2/3, z+2/3'
'-x+y+1/3, -x+2/3, z+2/3'
'-x, -y, -z'
'y, -x+y, -z'
'x-y, x, -z'
'-x+2/3, -y+1/3, -z+1/3'
'y+2/3, -x+y+1/3, -z+1/3'
'x-y+2/3, x+1/3, -z+1/3'
'-x+1/3, -y+2/3, -z+2/3'
'y+1/3, -x+y+2/3, -z+2/3'
'x-y+1/3, x+2/3, -z+2/3'

loop_
_atom_site_label
_atom_site_type_symbol
_atom_site_fract_x
_atom_site_fract_y
_atom_site_fract_z
_atom_site_U_iso_or_equiv
_atom_site_adp_type
_atom_site_occupancy
_atom_site_site_symmetry_order
_atom_site_calc_flag
_atom_site_refinement_flags_posn
_atom_site_refinement_flags_adp
_atom_site_refinement_flags_occupancy
_atom_site_disorder_assembly
_atom_site_disorder_group
F1 F 0.6404(4) 0.7816(4) 0.3064(3) 0.0421(14) Uani 0.555(13) 1 d D U P A 1
F2 F 0.6511(3) 0.7632(3) 0.3859(3) 0.0499(14) Uani 0.555(13) 1 d D U P A 1
F3 F 0.5991(2) 0.78413(19) 0.3760(4) 0.0659(19) Uani 0.555(13) 1 d D U P A 1
F4 F 0.43257(9) 0.65247(12) 0.36942(16) 0.0603(11) Uani 0.802(6) 1 d D U P B 1
F5 F 0.41770(10) 0.58022(11) 0.3582(2) 0.0661(13) Uani 0.802(6) 1 d D U P B 1
F6 F 0.42638(10) 0.62455(16) 0.29100(10) 0.0660(11) Uani 0.802(6) 1 d D U P B 1
O1 O 0.81710(6) 0.62967(7) 0.35470(8) 0.0298(4) Uani 1 1 d . . . . .
O2 O 0.65850(7) 0.63383(7) 0.31813(8) 0.0324(4) Uani 1 1 d . . . . .
N1 N 0.75963(8) 0.65176(8) 0.34306(9) 0.0265(5) Uani 1 1 d . . . . .
H1 H 0.728723 0.643329 0.344966 0.032 Uiso 1 1 calc R . . . .
N2 N 0.73737(8) 0.57241(8) 0.36613(9) 0.0253(5) Uani 1 1 d . . . . .
N3 N 0.61935(8) 0.55166(8) 0.30926(9) 0.0278(5) Uani 1 1 d . . . . .
H3 H 0.591398 0.524556 0.305325 0.033 Uiso 1 1 calc R . . . .
N4 N 0.57461(7) 0.58873(8) 0.31943(9) 0.0250(5) Uani 1 1 d . . . . .
H4 H 0.550179 0.558815 0.316089 0.030 Uiso 1 1 calc R . . . .
C0AA C 0.51260(9) 0.60933(9) 0.33004(10) 0.0229(5) Uani 1 1 d . . . . .
H0AA H 0.489287 0.575856 0.325754 0.028 Uiso 1 1 calc R . . . .
C1 C 0.77299(11) 0.73330(11) 0.33594(15) 0.0418(8) Uani 1 1 d . . . . .
H1A H 0.744809 0.722326 0.311993 0.063 Uiso 1 1 calc GR . . . .
H1B H 0.797062 0.767095 0.327407 0.063 Uiso 1 1 calc GR . . . .
H1C H 0.762585 0.731092 0.373688 0.063 Uiso 1 1 calc GR . . . .
C1AA C 0.76976(10) 0.52177(11) 0.27663(12) 0.0332(6) Uani 1 1 d . . . . .
H1AA H 0.796445 0.554091 0.277612 0.040 Uiso 1 1 calc R . . . .
C2 C 0.79557(10) 0.70123(10) 0.32773(13) 0.0321(6) Uani 1 1 d . . . . .
H2 H 0.824357 0.712894 0.352201 0.039 Uiso 1 1 calc R . . . .
C3 C 0.81220(12) 0.70362(12) 0.26991(14) 0.0446(8) Uani 1 1 d . . . . .
H3A H 0.824355 0.680937 0.265119 0.067 Uiso 1 1 calc GR . . . .
H3B H 0.838228 0.736740 0.261788 0.067 Uiso 1 1 calc GR . . . .
H3C H 0.784792 0.694741 0.245318 0.067 Uiso 1 1 calc GR . . . .
C4 C 0.77337(9) 0.61849(10) 0.35443(10) 0.0243(5) Uani 1 1 d . . . . .
C5 C 0.74867(10) 0.53327(10) 0.37200(11) 0.0285(6) Uani 1 1 d . . . . .
H5B H 0.729023 0.511766 0.402037 0.034 Uiso 1 1 calc R . . . .
H5C H 0.783362 0.547629 0.381970 0.034 Uiso 1 1 calc R . . . .
C6 C 0.73907(10) 0.50294(10) 0.32147(12) 0.0295(6) Uani 1 1 d . . . . .
C7 C 0.69959(10) 0.45595(11) 0.31861(14) 0.0383(7) Uani 1 1 d . . . . .
H7B H 0.678158 0.442791 0.348607 0.046 Uiso 1 1 calc R . . . .
C8 C 0.69125(12) 0.42817(13) 0.27237(16) 0.0507(9) Uani 1 1 d . . . . .
H8 H 0.663818 0.396326 0.270635 0.061 Uiso 1 1 calc R . . . .
C9 C 0.72228(13) 0.44631(13) 0.22913(15) 0.0495(9) Uani 1 1 d . . . . .
H9 H 0.717039 0.426651 0.198060 0.059 Uiso 1 1 calc R . . . .
C10 C 0.76154(13) 0.49363(13) 0.23075(13) 0.0440(8) Uani 1 1 d . . . . .
H10 H 0.782634 0.506563 0.200447 0.053 Uiso 1 1 calc R . . . .
C11 C 0.68630(9) 0.55876(10) 0.36568(11) 0.0260(6) Uani 1 1 d . . . . .
H11A H 0.682702 0.584622 0.383723 0.031 Uiso 1 1 calc R . . . .
H11B H 0.667612 0.528520 0.386927 0.031 Uiso 1 1 calc R . . . .
C12 C 0.66459(9) 0.55069(10) 0.30862(11) 0.0254(5) Uani 1 1 d . . . . .
H12A H 0.688054 0.576399 0.284116 0.031 Uiso 1 1 calc R . . . .
H12B H 0.658484 0.518910 0.294627 0.031 Uiso 1 1 calc R . . . .
C13 C 0.62045(9) 0.59430(9) 0.31592(11) 0.0243(5) Uani 1 1 d . . . . .
C14 C 0.56211(9) 0.62441(9) 0.32758(10) 0.0232(5) Uani 1 1 d . . . . .
C15 C 0.59585(10) 0.67360(9) 0.33449(11) 0.0285(6) Uani 1 1 d . . . . .
H15 H 0.629725 0.684822 0.333062 0.034 Uiso 1 1 calc R . . . .
C16 C 0.57913(10) 0.70611(9) 0.34352(12) 0.0299(6) Uani 1 1 d . . . . .
C17 C 0.53036(10) 0.69150(10) 0.34532(11) 0.0286(6) Uani 1 1 d . . . . .
H17 H 0.519800 0.714356 0.350987 0.034 Uiso 1 1 calc R . . . .
C18 C 0.49705(9) 0.64237(9) 0.33861(10) 0.0238(5) Uani 1 1 d . . . . .
C19 C 0.61649(10) 0.75896(10) 0.35012(12) 0.0400(7) Uani 1 1 d D . . . .
C20 C 0.44373(10) 0.62480(9) 0.33931(10) 0.0292(6) Uani 1 1 d D . . . .
F7 F 0.54478(16) 0.37612(18) 0.1651(2) 0.0680(17) Uani 0.813(11) 1 d D U P C 1
F8 F 0.57605(19) 0.39654(10) 0.08734(10) 0.0595(13) Uani 0.813(11) 1 d D U P C 1
F9 F 0.61599(19) 0.38966(17) 0.1521(3) 0.092(2) Uani 0.813(11) 1 d D U P C 1
F10 F 0.75050(7) 0.55685(7) 0.13306(8) 0.0510(5) Uani 1 1 d . . . . .
F11 F 0.73376(7) 0.61396(7) 0.12338(8) 0.0501(5) Uani 1 1 d . . . . .
F12 F 0.74476(7) 0.59371(8) 0.20277(8) 0.0539(5) Uani 1 1 d . . . . .
O3 O 0.30434(8) 0.39921(9) 0.13661(10) 0.0309(6) Uani 0.788(2) 1 d . U P D 1
O4 O 0.48345(9) 0.47129(9) 0.18539(10) 0.0328(6) Uani 0.788(2) 1 d . U P D 1
N5 N 0.38136(13) 0.41329(12) 0.14861(14) 0.0297(7) Uani 0.788(2) 1 d . U P D 1
H5 H 0.412623 0.434768 0.149675 0.036 Uiso 0.788(2) 1 calc R . P D 1
N6 N 0.36678(11) 0.47744(10) 0.13890(11) 0.0279(6) Uani 0.788(2) 1 d . U P D 1
N7 N 0.48952(10) 0.54372(10) 0.20449(12) 0.0287(6) Uani 0.788(2) 1 d . U P D 1
H7 H 0.508359 0.574309 0.213885 0.034 Uiso 0.788(2) 1 calc R . P D 1
N8 N 0.55959(8) 0.54103(8) 0.18865(9) 0.0274(5) Uani 1 1 d . U . . .
H8A H 0.573882 0.572400 0.195447 0.033 Uiso 0.788(2) 1 calc R . P D 1
H8B H 0.529050 0.519683 0.195844 0.033 Uiso 0.212(2) 1 calc R . P D 2
C21 C 0.40931(18) 0.35550(18) 0.1454(2) 0.0526(12) Uani 0.788(2) 1 d . U P D 1
H21A H 0.434288 0.374253 0.172501 0.079 Uiso 0.788(2) 1 calc GR . P D 1
H21B H 0.422405 0.367247 0.109088 0.079 Uiso 0.788(2) 1 calc GR . P D 1
H21C H 0.399549 0.321042 0.148467 0.079 Uiso 0.788(2) 1 calc GR . P D 1
C22 C 0.36510(13) 0.36168(13) 0.15486(15) 0.0325(8) Uani 0.788(2) 1 d . U P D 1
H22 H 0.339819 0.342737 0.126923 0.039 Uiso 0.788(2) 1 calc R . P D 1
C23 C 0.34370(16) 0.34371(15) 0.21109(17) 0.0424(10) Uani 0.788(2) 1 d . U P D 1
H23A H 0.314641 0.346671 0.215647 0.064 Uiso 0.788(2) 1 calc GR . P D 1
H23B H 0.367821 0.363330 0.238625 0.064 Uiso 0.788(2) 1 calc GR . P D 1
H23C H 0.334900 0.309567 0.215100 0.064 Uiso 0.788(2) 1 calc GR . P D 1
C24 C 0.34893(12) 0.42832(13) 0.14122(13) 0.0273(7) Uani 0.788(2) 1 d . U P D 1
C25 C 0.33354(13) 0.49627(13) 0.13524(14) 0.0303(8) Uani 0.788(2) 1 d . U P D 1
H25A H 0.303409 0.471736 0.117009 0.036 Uiso 0.788(2) 1 calc R . P D 1
H25B H 0.348549 0.525749 0.112251 0.036 Uiso 0.788(2) 1 calc R . P D 1
C26 C 0.32001(13) 0.50904(14) 0.18952(15) 0.0330(8) Uani 0.788(2) 1 d . U P D 1
C27 C 0.31866(15) 0.55184(16) 0.19481(18) 0.0448(10) Uani 0.788(2) 1 d . U P D 1
H27 H 0.326363 0.572897 0.164538 0.054 Uiso 0.788(2) 1 calc R . P D 1
C28 C 0.30629(19) 0.5643(2) 0.2434(2) 0.0564(12) Uani 0.788(2) 1 d . U P D 1
H28 H 0.305069 0.593500 0.246536 0.068 Uiso 0.788(2) 1 calc R . P D 1
C29 C 0.29601(17) 0.5346(2) 0.2862(2) 0.0495(12) Uani 0.788(2) 1 d . U P D 1
H29 H 0.288490 0.543908 0.319806 0.059 Uiso 0.788(2) 1 calc R . P D 1
C30 C 0.29594(15) 0.4913(2) 0.28326(18) 0.0525(12) Uani 0.788(2) 1 d . U P D 1
H30 H 0.287859 0.470600 0.313915 0.063 Uiso 0.788(2) 1 calc R . P D 1
C31 C 0.30818(14) 0.47853(17) 0.23357(16) 0.0415(9) Uani 0.788(2) 1 d . U P D 1
H31 H 0.308281 0.448770 0.230367 0.050 Uiso 0.788(2) 1 calc R . P D 1
C32 C 0.41843(12) 0.51246(13) 0.14352(14) 0.0283(7) Uani 0.788(2) 1 d . U P D 1
H32A H 0.424986 0.543449 0.126681 0.034 Uiso 0.788(2) 1 calc R . P D 1
H32B H 0.436927 0.500228 0.123049 0.034 Uiso 0.788(2) 1 calc R . P D 1
C33 C 0.43674(12) 0.52233(13) 0.20203(14) 0.0291(7) Uani 0.788(2) 1 d . U P D 1
H33A H 0.427501 0.544752 0.219129 0.035 Uiso 0.788(2) 1 calc R . P D 1
H33B H 0.421041 0.491475 0.222657 0.035 Uiso 0.788(2) 1 calc R . P D 1
C34 C 0.50854(12) 0.51548(12) 0.19203(13) 0.0267(7) Uani 0.788(2) 1 d . U P D 1
C35 C 0.59037(11) 0.52318(10) 0.17597(11) 0.0291(6) Uani 1 1 d . . . . .
C36 C 0.57321(12) 0.47402(11) 0.16630(11) 0.0339(7) Uani 1 1 d . . . . .
H36 H 0.539406 0.451294 0.168768 0.041 Uiso 1 1 calc R . . . .
C37 C 0.60550(12) 0.45831(11) 0.15307(12) 0.0344(6) Uani 1 1 d . . . . .
C38 C 0.65503(12) 0.49035(11) 0.14926(11) 0.0348(7) Uani 1 1 d . . . . .
H38 H 0.676860 0.479090 0.140567 0.042 Uiso 1 1 calc R . . . .
C39 C 0.67189(11) 0.53923(11) 0.15844(11) 0.0335(6) Uani 1 1 d . . . . .
C40 C 0.64016(11) 0.55588(11) 0.17202(11) 0.0302(6) Uani 1 1 d . . . . .
H40 H 0.652432 0.589500 0.178599 0.036 Uiso 1 1 calc R . . . .
C41 C 0.58590(11) 0.40570(11) 0.13968(12) 0.0376(7) Uani 1 1 d D . . . .
C42 C 0.72478(11) 0.57593(12) 0.15463(12) 0.0367(7) Uani 1 1 d . . . . .
F4A F 0.4242(3) 0.6059(6) 0.3864(3) 0.060(4) Uani 0.198(6) 1 d D U P B 2
F5A F 0.4194(3) 0.5877(5) 0.3056(6) 0.061(4) Uani 0.198(6) 1 d D U P B 2
F6A F 0.4317(4) 0.6578(4) 0.3272(8) 0.065(4) Uani 0.198(6) 1 d D U P B 2
N5A N 0.6473(5) 0.7302(5) 0.1628(6) 0.031(3) Uani 0.212(2) 1 d . U P D 2
H5A H 0.632797 0.698522 0.167619 0.037 Uiso 0.212(2) 1 calc R . P D 2
C22A C 0.7003(5) 0.7574(4) 0.1652(4) 0.027(3) Uani 0.212(2) 1 d D U P D 2
H22A H 0.713018 0.782616 0.135960 0.033 Uiso 0.212(2) 1 calc R . P D 2
C21A C 0.7157(6) 0.7825(6) 0.2204(5) 0.045(4) Uani 0.212(2) 1 d D U P D 2
H21D H 0.707280 0.757912 0.248749 0.067 Uiso 0.212(2) 1 calc GR . P D 2
H21E H 0.698805 0.800654 0.227306 0.067 Uiso 0.212(2) 1 calc GR . P D 2
H21F H 0.750906 0.804884 0.220616 0.067 Uiso 0.212(2) 1 calc GR . P D 2
C23A C 0.7195(6) 0.7218(5) 0.1560(7) 0.037(3) Uani 0.212(2) 1 d D U P D 2
H23D H 0.705306 0.703228 0.122685 0.055 Uiso 0.212(2) 1 calc GR . P D 2
H23E H 0.710231 0.699394 0.186736 0.055 Uiso 0.212(2) 1 calc GR . P D 2
H23F H 0.754951 0.740139 0.152688 0.055 Uiso 0.212(2) 1 calc GR . P D 2
C34A C 0.5733(4) 0.5904(5) 0.1909(6) 0.031(2) Uani 0.212(2) 1 d . U P D 2
O4A O 0.6140(3) 0.6258(3) 0.1910(4) 0.037(2) Uani 0.212(2) 1 d . U P D 2
N7A N 0.5322(4) 0.5935(4) 0.1960(6) 0.039(2) Uani 0.212(2) 1 d D U P D 2
H7A H 0.503241 0.567295 0.195460 0.047 Uiso 0.212(2) 1 calc R . P D 2
C24A C 0.6198(5) 0.7490(5) 0.1543(7) 0.038(3) Uani 0.212(2) 1 d . U P D 2
O3A O 0.6358(3) 0.7926(3) 0.1457(4) 0.030(2) Uani 0.212(2) 1 d . U P D 2
N6A N 0.5693(4) 0.7162(4) 0.1471(7) 0.050(3) Uani 0.212(2) 1 d D U P D 2
C25A C 0.5475(6) 0.6626(4) 0.1446(6) 0.048(3) Uani 0.212(2) 1 d D U P D 2
H25C H 0.570068 0.654259 0.126037 0.058 Uiso 0.212(2) 1 calc R . P D 2
H25D H 0.516739 0.648042 0.123887 0.058 Uiso 0.212(2) 1 calc R . P D 2
C32A C 0.5383(6) 0.7377(6) 0.1392(5) 0.052(3) Uani 0.212(2) 1 d D U P D 2
H32C H 0.510309 0.715455 0.116309 0.062 Uiso 0.212(2) 1 calc R . P D 2
H32D H 0.557030 0.768551 0.118948 0.062 Uiso 0.212(2) 1 calc R . P D 2
C33A C 0.5378(6) 0.6422(4) 0.2024(6) 0.047(3) Uani 0.212(2) 1 d D U P D 2
H33C H 0.565356 0.662803 0.226619 0.056 Uiso 0.212(2) 1 calc R . P D 2
H33D H 0.507770 0.640037 0.217211 0.056 Uiso 0.212(2) 1 calc R . P D 2
C26A C 0.5185(5) 0.7484(5) 0.1913(4) 0.062(3) Uani 0.212(2) 1 d D U P D 2
C31A C 0.4708(4) 0.7388(5) 0.1950(6) 0.070(4) Uani 0.212(2) 1 d G U P D 2
H31A H 0.448851 0.723268 0.165853 0.084 Uiso 0.212(2) 1 calc R . P D 2
C30A C 0.4552(4) 0.7518(7) 0.2413(7) 0.087(6) Uani 0.212(2) 1 d G U P D 2
H30A H 0.422612 0.745257 0.243852 0.105 Uiso 0.212(2) 1 calc R . P D 2
C29A C 0.4873(6) 0.7745(7) 0.2840(6) 0.082(6) Uani 0.212(2) 1 d G U P D 2
H29A H 0.476633 0.783421 0.315623 0.098 Uiso 0.212(2) 1 calc R . P D 2
C28A C 0.5350(5) 0.7841(6) 0.2803(5) 0.077(4) Uani 0.212(2) 1 d G U P D 2
H28A H 0.556893 0.799596 0.309396 0.093 Uiso 0.212(2) 1 calc R . P D 2
C27A C 0.5505(4) 0.7710(5) 0.2339(5) 0.065(4) Uani 0.212(2) 1 d G U P D 2
H27A H 0.583132 0.777606 0.231397 0.078 Uiso 0.212(2) 1 calc R . P D 2
F7A F 0.6033(8) 0.3904(7) 0.1791(7) 0.079(5) Uani 0.187(11) 1 d D U P C 2
F9A F 0.6068(10) 0.3997(6) 0.0967(8) 0.086(5) Uani 0.187(11) 1 d D U P C 2
F8A F 0.5390(3) 0.3772(7) 0.1494(11) 0.058(5) Uani 0.187(11) 1 d D U P C 2
F3A F 0.5965(2) 0.7876(2) 0.3480(5) 0.0526(19) Uani 0.445(13) 1 d D U P A 2
F1A F 0.6465(5) 0.7731(5) 0.3075(4) 0.0421(14) Uani 0.445(13) 1 d D U P A 2
F2A F 0.6435(4) 0.7697(4) 0.3936(3) 0.0499(14) Uani 0.445(13) 1 d D U P A 2

loop_
_atom_site_aniso_label
_atom_site_aniso_U_11
_atom_site_aniso_U_22
_atom_site_aniso_U_33
_atom_site_aniso_U_23
_atom_site_aniso_U_13
_atom_site_aniso_U_12
F1 0.053(3) 0.014(3) 0.0489(12) 0.0059(13) 0.0024(13) 0.0084(14)
F2 0.059(2) 0.028(2) 0.0386(18) -0.0158(14) 0.0034(18) 0.0038(13)
F3 0.065(3) 0.029(2) 0.085(4) -0.018(2) 0.034(3) 0.0097(18)
F4 0.0358(14) 0.070(2) 0.084(2) -0.0393(19) -0.0101(14) 0.0336(14)
F5 0.0259(14) 0.0459(17) 0.127(4) 0.038(2) 0.0201(18) 0.0184(13)
F6 0.0405(15) 0.109(3) 0.0435(15) 0.0040(17) -0.0127(12) 0.0339(18)
O1 0.0190(9) 0.0256(10) 0.0442(11) -0.0060(8) -0.0020(8) 0.0105(8)
O2 0.0198(9) 0.0237(10) 0.0487(12) -0.0037(8) 0.0013(8) 0.0070(8)
N1 0.0160(10) 0.0215(11) 0.0404(13) -0.0021(9) 0.0031(9) 0.0083(9)
N2 0.0192(11) 0.0230(11) 0.0326(12) 0.0007(9) 0.0012(9) 0.0097(9)
N3 0.0199(11) 0.0228(11) 0.0399(13) -0.0040(10) -0.0025(9) 0.0102(9)
N4 0.0160(10) 0.0167(10) 0.0399(13) -0.0027(9) 0.0009(9) 0.0063(9)
C0AA 0.0210(13) 0.0166(12) 0.0286(13) 0.0005(10) 0.0008(10) 0.0074(10)
C1 0.0319(16) 0.0261(15) 0.067(2) -0.0064(14) -0.0025(15) 0.0146(13)
C1AA 0.0281(14) 0.0366(16) 0.0397(16) -0.0013(12) -0.0024(12) 0.0197(13)
C2 0.0211(13) 0.0216(13) 0.0511(18) -0.0034(12) -0.0005(12) 0.0087(11)
C3 0.0400(18) 0.0356(17) 0.056(2) 0.0104(15) 0.0153(15) 0.0170(15)
C4 0.0181(12) 0.0278(13) 0.0272(13) -0.0061(10) -0.0004(10) 0.0116(11)
C5 0.0262(13) 0.0274(14) 0.0349(15) 0.0054(11) -0.0002(11) 0.0157(12)
C6 0.0219(13) 0.0258(14) 0.0446(16) -0.0009(12) -0.0031(11) 0.0148(11)
C7 0.0252(14) 0.0311(16) 0.062(2) -0.0035(14) -0.0015(14) 0.0164(13)
C8 0.0327(17) 0.0381(18) 0.085(3) -0.0264(18) -0.0154(17) 0.0203(15)
C9 0.046(2) 0.057(2) 0.060(2) -0.0278(17) -0.0193(17) 0.0369(18)
C10 0.0448(18) 0.060(2) 0.0411(17) -0.0072(15) -0.0077(14) 0.0367(18)
C11 0.0162(12) 0.0253(13) 0.0316(14) 0.0008(11) 0.0015(10) 0.0067(10)
C12 0.0218(13) 0.0258(13) 0.0308(14) -0.0049(11) -0.0013(10) 0.0135(11)
C13 0.0181(12) 0.0216(13) 0.0293(13) -0.0025(10) -0.0003(10) 0.0072(11)
C14 0.0237(13) 0.0208(12) 0.0247(13) -0.0017(10) 0.0021(10) 0.0108(11)
C15 0.0215(13) 0.0207(13) 0.0386(16) -0.0026(11) 0.0049(11) 0.0071(11)
C16 0.0307(15) 0.0183(13) 0.0364(15) -0.0019(11) 0.0074(12) 0.0089(11)
C17 0.0316(14) 0.0226(13) 0.0335(15) 0.0008(11) 0.0079(12) 0.0149(12)
C18 0.0239(13) 0.0230(13) 0.0235(13) 0.0033(10) 0.0046(10) 0.0109(11)
C19 0.0319(16) 0.0237(14) 0.055(2) -0.0055(13) 0.0084(14) 0.0070(13)
C20 0.0269(14) 0.0289(14) 0.0359(16) -0.0024(12) -0.0017(12) 0.0171(12)
F7 0.096(3) 0.0301(17) 0.057(2) 0.0062(15) 0.032(2) 0.016(2)
F8 0.090(3) 0.0294(13) 0.0396(15) -0.0061(10) 0.0078(14) 0.0153(16)
F9 0.086(3) 0.0458(19) 0.165(5) -0.034(3) -0.052(3) 0.048(2)
F10 0.0410(11) 0.0562(12) 0.0605(12) 0.0043(10) 0.0151(9) 0.0279(10)
F11 0.0449(11) 0.0416(11) 0.0614(12) 0.0135(9) 0.0069(9) 0.0198(9)
F12 0.0398(11) 0.0632(13) 0.0394(11) -0.0068(9) 0.0000(8) 0.0113(10)
O3 0.0252(12) 0.0282(13) 0.0334(13) 0.0023(10) -0.0051(10) 0.0090(11)
O4 0.0307(14) 0.0242(13) 0.0388(14) -0.0039(10) -0.0019(11) 0.0102(11)
N5 0.0274(17) 0.0220(15) 0.0338(19) -0.0017(14) -0.0021(14) 0.0079(14)
N6 0.0316(15) 0.0263(14) 0.0250(14) 0.0044(11) 0.0027(12) 0.0139(12)
N7 0.0226(14) 0.0243(14) 0.0331(15) -0.0059(12) -0.0023(11) 0.0071(12)
N8 0.0295(12) 0.0201(11) 0.0314(12) -0.0012(9) 0.0005(9) 0.0117(10)
C21 0.043(3) 0.041(3) 0.081(4) -0.020(3) -0.010(3) 0.026(2)
C22 0.0305(18) 0.0221(17) 0.041(2) -0.0079(15) -0.0075(15) 0.0104(15)
C23 0.045(2) 0.033(2) 0.045(2) 0.0009(17) -0.0105(19) 0.0163(18)
C24 0.0268(17) 0.0285(17) 0.0217(16) -0.0001(13) -0.0022(13) 0.0102(15)
C25 0.0261(17) 0.0290(18) 0.0314(18) 0.0029(14) -0.0061(14) 0.0105(14)
C26 0.0213(16) 0.040(2) 0.0356(19) -0.0031(15) -0.0048(14) 0.0141(15)
C27 0.036(2) 0.047(2) 0.051(2) -0.0046(19) -0.0017(18) 0.0202(19)
C28 0.043(2) 0.060(3) 0.070(3) -0.011(2) 0.006(2) 0.029(2)
C29 0.028(2) 0.077(3) 0.047(2) -0.014(2) -0.0024(18) 0.029(2)
C30 0.027(2) 0.090(3) 0.038(2) 0.005(2) -0.0065(17) 0.027(2)
C31 0.0315(19) 0.060(2) 0.036(2) 0.0041(18) -0.0007(16) 0.0246(18)
C32 0.0252(17) 0.0256(16) 0.0306(17) 0.0025(14) 0.0018(14) 0.0100(14)
C33 0.0255(17) 0.0294(18) 0.0290(17) -0.0052(14) 0.0005(13) 0.0111(15)
C34 0.0227(16) 0.0259(17) 0.0285(17) -0.0013(13) -0.0020(13) 0.0099(14)
C35 0.0384(16) 0.0336(15) 0.0219(13) 0.0021(11) 0.0026(11) 0.0229(13)
C36 0.0447(17) 0.0322(15) 0.0292(15) 0.0047(12) 0.0071(12) 0.0225(14)
C37 0.0456(18) 0.0303(15) 0.0308(15) 0.0007(12) 0.0034(13) 0.0217(14)
C38 0.0462(18) 0.0383(16) 0.0276(15) 0.0006(12) 0.0018(13) 0.0269(15)
C39 0.0390(16) 0.0422(17) 0.0213(13) 0.0036(12) 0.0046(12) 0.0219(14)
C40 0.0421(16) 0.0314(15) 0.0230(13) 0.0015(11) 0.0012(11) 0.0228(13)
C41 0.0406(17) 0.0295(15) 0.0448(18) -0.0036(13) 0.0025(14) 0.0191(14)
C42 0.0407(17) 0.0421(17) 0.0298(15) 0.0038(13) 0.0051(13) 0.0226(15)
F4A 0.020(5) 0.088(9) 0.040(6) 0.020(6) 0.008(4) 0.004(5)
F5A 0.023(5) 0.088(8) 0.077(8) -0.036(7) -0.011(5) 0.030(5)
F6A 0.050(6) 0.048(6) 0.106(10) 0.015(7) 0.005(7) 0.031(5)
N5A 0.025(5) 0.027(5) 0.039(6) 0.017(5) 0.003(5) 0.012(4)
C22A 0.029(5) 0.026(5) 0.027(5) 0.012(4) 0.005(4) 0.014(5)
C21A 0.051(9) 0.042(8) 0.037(8) 0.000(6) -0.004(6) 0.021(7)
C23A 0.039(8) 0.035(7) 0.053(9) 0.010(7) 0.010(7) 0.030(6)
C34A 0.019(4) 0.025(5) 0.052(5) 0.011(4) -0.005(4) 0.014(4)
O4A 0.013(4) 0.019(4) 0.072(7) 0.008(4) -0.005(4) 0.001(3)
N7A 0.024(4) 0.029(4) 0.066(5) 0.009(4) 0.001(4) 0.014(4)
C24A 0.025(5) 0.029(5) 0.059(6) 0.015(5) 0.005(5) 0.013(4)
O3A 0.026(5) 0.016(4) 0.047(5) 0.011(4) 0.008(4) 0.011(4)
N6A 0.038(5) 0.041(5) 0.077(6) 0.010(5) 0.004(5) 0.023(4)
C25A 0.034(6) 0.048(6) 0.059(7) 0.000(6) -0.004(5) 0.017(5)
C32A 0.052(5) 0.042(5) 0.075(6) 0.014(5) 0.003(5) 0.034(4)
C33A 0.031(6) 0.044(6) 0.059(7) 0.006(5) -0.002(5) 0.015(5)
C26A 0.060(5) 0.053(5) 0.080(6) 0.024(5) 0.010(5) 0.035(4)
C31A 0.064(6) 0.064(6) 0.092(7) 0.012(6) 0.009(5) 0.039(5)
C30A 0.081(7) 0.080(7) 0.093(8) 0.014(6) 0.012(6) 0.035(6)
C29A 0.081(7) 0.080(7) 0.086(8) 0.018(6) 0.010(6) 0.041(6)
C28A 0.082(7) 0.079(7) 0.084(7) 0.022(6) 0.008(6) 0.049(5)
C27A 0.074(6) 0.064(6) 0.070(6) 0.024(5) 0.011(5) 0.044(5)
F7A 0.115(11) 0.028(6) 0.091(10) 0.022(7) 0.012(9) 0.034(6)
F9A 0.121(11) 0.052(7) 0.083(9) -0.017(7) 0.016(9) 0.043(8)
F8A 0.027(6) 0.042(7) 0.114(13) -0.034(8) -0.012(7) 0.024(5)
F3A 0.039(2) 0.025(2) 0.101(5) -0.007(3) -0.003(3) 0.0209(19)
F1A 0.053(3) 0.014(3) 0.0489(12) 0.0059(13) 0.0024(13) 0.0084(14)
F2A 0.059(2) 0.028(2) 0.0386(18) -0.0158(14) 0.0034(18) 0.0038(13)

loop_
_atom_type_symbol
_atom_type_description
_atom_type_scat_dispersion_real
_atom_type_scat_dispersion_imag
_atom_type_scat_source
C C 0.0033 0.0016 'International Tables Vol C Tables 4.2.6.8 and 6.1.1.4'
H H 0.0000 0.0000 'International Tables Vol C Tables 4.2.6.8 and 6.1.1.4'
F F 0.0171 0.0103 'International Tables Vol C Tables 4.2.6.8 and 6.1.1.4'
N N 0.0061 0.0033 'International Tables Vol C Tables 4.2.6.8 and 6.1.1.4'
O O 0.0106 0.0060 'International Tables Vol C Tables 4.2.6.8 and 6.1.1.4'

loop_
_geom_angle_atom_site_label_1
_geom_angle_atom_site_label_2
_geom_angle_atom_site_label_3
_geom_angle
_geom_angle_site_symmetry_1
_geom_angle_site_symmetry_3
_geom_angle_publ_flag
C2 N1 H1 119.7 . . ?
C4 N1 H1 119.7 . . ?
C4 N1 C2 120.6(2) . . ?
C4 N2 C5 120.2(2) . . ?
C4 N2 C11 122.0(2) . . ?
C11 N2 C5 117.3(2) . . ?
C12 N3 H3 120.2 . . ?
C13 N3 H3 120.2 . . ?
C13 N3 C12 119.6(2) . . ?
C13 N4 H4 115.9 . . ?
C13 N4 C14 128.2(2) . . ?
C14 N4 H4 115.9 . . ?
C14 C0AA H0AA 119.5 . . ?
C18 C0AA H0AA 119.5 . . ?
C18 C0AA C14 121.0(2) . . ?
H1A C1 H1B 109.5 . . ?
H1A C1 H1C 109.5 . . ?
H1B C1 H1C 109.5 . . ?
C2 C1 H1A 109.5 . . ?
C2 C1 H1B 109.5 . . ?
C2 C1 H1C 109.5 . . ?
C6 C1AA H1AA 119.8 . . ?
C10 C1AA H1AA 119.8 . . ?
C10 C1AA C6 120.4(3) . . ?
N1 C2 C1 108.0(2) . . ?
N1 C2 H2 108.7 . . ?
N1 C2 C3 111.4(2) . . ?
C1 C2 H2 108.7 . . ?
C3 C2 C1 111.2(3) . . ?
C3 C2 H2 108.7 . . ?
C2 C3 H3A 109.5 . . ?
C2 C3 H3B 109.5 . . ?
C2 C3 H3C 109.5 . . ?
H3A C3 H3B 109.5 . . ?
H3A C3 H3C 109.5 . . ?
H3B C3 H3C 109.5 . . ?
O1 C4 N1 121.6(2) . . ?
O1 C4 N2 121.3(2) . . ?
N1 C4 N2 117.1(2) . . ?
N2 C5 H5B 108.8 . . ?
N2 C5 H5C 108.8 . . ?
N2 C5 C6 113.7(2) . . ?
H5B C5 H5C 107.7 . . ?
C6 C5 H5B 108.8 . . ?
C6 C5 H5C 108.8 . . ?
C1AA C6 C5 120.4(2) . . ?
C7 C6 C1AA 118.7(3) . . ?
C7 C6 C5 120.8(3) . . ?
C6 C7 H7B 119.7 . . ?
C8 C7 C6 120.5(3) . . ?
C8 C7 H7B 119.7 . . ?
C7 C8 H8 119.8 . . ?
C9 C8 C7 120.4(3) . . ?
C9 C8 H8 119.8 . . ?
C8 C9 H9 120.0 . . ?
C8 C9 C10 119.9(3) . . ?
C10 C9 H9 120.0 . . ?
C1AA C10 C9 119.9(3) . . ?
C1AA C10 H10 120.1 . . ?
C9 C10 H10 120.1 . . ?
N2 C11 H11A 108.9 . . ?
N2 C11 H11B 108.9 . . ?
N2 C11 C12 113.5(2) . . ?
H11A C11 H11B 107.7 . . ?
C12 C11 H11A 108.9 . . ?
C12 C11 H11B 108.9 . . ?
N3 C12 C11 110.7(2) . . ?
N3 C12 H12A 109.5 . . ?
N3 C12 H12B 109.5 . . ?
C11 C12 H12A 109.5 . . ?
C11 C12 H12B 109.5 . . ?
H12A C12 H12B 108.1 . . ?
O2 C13 N3 123.2(2) . . ?
O2 C13 N4 124.2(2) . . ?
N3 C13 N4 112.6(2) . . ?
N4 C14 C0AA 117.3(2) . . ?
N4 C14 C15 124.0(2) . . ?
C15 C14 C0AA 118.8(2) . . ?
C14 C15 H15 120.5 . . ?
C14 C15 C16 119.0(2) . . ?
C16 C15 H15 120.5 . . ?
C15 C16 C19 117.6(2) . . ?
C17 C16 C15 122.4(2) . . ?
C17 C16 C19 120.0(2) . . ?
C16 C17 H17 121.0 . . ?
C16 C17 C18 118.1(2) . . ?
C18 C17 H17 121.0 . . ?
C0AA C18 C17 120.7(2) . . ?
C0AA C18 C20 119.1(2) . . ?
C17 C18 C20 120.1(2) . . ?
F1 C19 F2 105.2(5) . . ?
F1 C19 F3 111.4(4) . . ?
F1 C19 C16 116.1(5) . . ?
F2 C19 C16 109.1(4) . . ?
F3 C19 F2 100.6(4) . . ?
F3 C19 C16 112.8(3) . . ?
F3A C19 C16 112.0(3) . . ?
F1A C19 C16 108.8(6) . . ?
F1A C19 F3A 103.9(5) . . ?
F2A C19 C16 115.4(6) . . ?
F2A C19 F3A 109.0(5) . . ?
F2A C19 F1A 107.0(6) . . ?
F4 C20 C18 112.8(2) . . ?
F5 C20 F4 106.3(3) . . ?
F5 C20 C18 113.0(2) . . ?
F6 C20 F4 105.3(3) . . ?
F6 C20 F5 106.3(3) . . ?
F6 C20 C18 112.7(2) . . ?
F4A C20 C18 111.6(5) . . ?
F4A C20 F5A 102.5(9) . . ?
F4A C20 F6A 107.8(10) . . ?
F5A C20 C18 111.9(4) . . ?
F6A C20 C18 115.2(6) . . ?
F6A C20 F5A 106.9(10) . . ?
C22 N5 H5 119.7 . . ?
C24 N5 H5 119.7 . . ?
C24 N5 C22 120.6(3) . . ?
C24 N6 C25 120.0(3) . . ?
C24 N6 C32 122.3(3) . . ?
C25 N6 C32 117.6(3) . . ?
C33 N7 H7 120.8 . . ?
C34 N7 H7 120.8 . . ?
C34 N7 C33 118.3(3) . . ?
C34 N8 H8A 115.8 . . ?
C35 N8 H8A 115.8 . . ?
C35 N8 H8B 117.4 . . ?
C35 N8 C34 128.4(2) . . ?
C35 N8 C34A 125.2(6) . . ?
C34A N8 H8B 117.4 . . ?
H21A C21 H21B 109.5 . . ?
H21A C21 H21C 109.5 . . ?
H21B C21 H21C 109.5 . . ?
C22 C21 H21A 109.5 . . ?
C22 C21 H21B 109.5 . . ?
C22 C21 H21C 109.5 . . ?
N5 C22 C21 107.2(3) . . ?
N5 C22 H22 109.2 . . ?
N5 C22 C23 111.0(3) . . ?
C21 C22 H22 109.2 . . ?
C23 C22 C21 110.9(4) . . ?
C23 C22 H22 109.2 . . ?
C22 C23 H23A 109.5 . . ?
C22 C23 H23B 109.5 . . ?
C22 C23 H23C 109.5 . . ?
H23A C23 H23B 109.5 . . ?
H23A C23 H23C 109.5 . . ?
H23B C23 H23C 109.5 . . ?
O3 C24 N5 122.3(3) . . ?
O3 C24 N6 120.6(3) . . ?
N5 C24 N6 117.1(3) . . ?
N6 C25 H25A 108.6 . . ?
N6 C25 H25B 108.6 . . ?
N6 C25 C26 114.5(3) . . ?
H25A C25 H25B 107.6 . . ?
C26 C25 H25A 108.6 . . ?
C26 C25 H25B 108.6 . . ?
C27 C26 C25 119.6(4) . . ?
C31 C26 C25 121.4(4) . . ?
C31 C26 C27 118.9(4) . . ?
C26 C27 H27 119.5 . . ?
C28 C27 C26 121.0(5) . . ?
C28 C27 H27 119.5 . . ?
C27 C28 H28 120.4 . . ?
C29 C28 C27 119.1(5) . . ?
C29 C28 H28 120.4 . . ?
C28 C29 H29 118.7 . . ?
C28 C29 C30 122.5(5) . . ?
C30 C29 H29 118.7 . . ?
C29 C30 H30 120.9 . . ?
C29 C30 C31 118.1(4) . . ?
C31 C30 H30 120.9 . . ?
C26 C31 C30 120.2(4) . . ?
C26 C31 H31 119.9 . . ?
C30 C31 H31 119.9 . . ?
N6 C32 H32A 108.9 . . ?
N6 C32 H32B 108.9 . . ?
N6 C32 C33 113.5(3) . . ?
H32A C32 H32B 107.7 . . ?
C33 C32 H32A 108.9 . . ?
C33 C32 H32B 108.9 . . ?
N7 C33 C32 111.4(3) . . ?
N7 C33 H33A 109.4 . . ?
N7 C33 H33B 109.4 . . ?
C32 C33 H33A 109.4 . . ?
C32 C33 H33B 109.4 . . ?
H33A C33 H33B 108.0 . . ?
O4 C34 N7 122.7(3) . . ?
O4 C34 N8 123.5(3) . . ?
N7 C34 N8 113.7(3) . . ?
N8 C35 C36 122.4(3) . . ?
N8 C35 C40 118.6(2) . . ?
C36 C35 C40 119.0(3) . . ?
C35 C36 H36 120.0 . . ?
C37 C36 C35 119.9(3) . . ?
C37 C36 H36 120.0 . . ?
C36 C37 C41 118.9(3) . . ?
C38 C37 C36 121.6(3) . . ?
C38 C37 C41 119.3(3) . . ?
C37 C38 H38 120.9 . . ?
C39 C38 C37 118.2(3) . . ?
C39 C38 H38 120.9 . . ?
C38 C39 C40 121.2(3) . . ?
C38 C39 C42 121.2(3) . . ?
C40 C39 C42 117.6(3) . . ?
C35 C40 H40 120.0 . . ?
C39 C40 C35 120.0(3) . . ?
C39 C40 H40 120.0 . . ?
F7 C41 F8 105.4(3) . . ?
F7 C41 C37 113.5(3) . . ?
F8 C41 C37 112.3(3) . . ?
F9 C41 F7 105.2(4) . . ?
F9 C41 F8 106.1(3) . . ?
F9 C41 C37 113.6(3) . . ?
F7A C41 C37 103.3(9) . . ?
F9A C41 C37 112.4(8) . . ?
F9A C41 F7A 102.0(12) . . ?
F9A C41 F8A 121.5(14) . . ?
F8A C41 C37 115.0(10) . . ?
F8A C41 F7A 98.5(13) . . ?
F10 C42 C39 111.9(3) . . ?
F11 C42 F10 105.9(2) . . ?
F11 C42 C39 112.9(3) . . ?
F12 C42 F10 106.0(3) . . ?
F12 C42 F11 106.9(3) . . ?
F12 C42 C39 112.7(2) . . ?
C22A N5A H5A 117.4 . . ?
C24A N5A H5A 117.4 . . ?
C24A N5A C22A 125.1(12) . . ?
N5A C22A H22A 109.3 . . ?
N5A C22A C21A 108.5(11) . . ?
N5A C22A C23A 108.7(11) . . ?
C21A C22A H22A 109.3 . . ?
C21A C22A C23A 111.7(12) . . ?
C23A C22A H22A 109.3 . . ?
C22A C21A H21D 109.5 . . ?
C22A C21A H21E 109.5 . . ?
C22A C21A H21F 109.5 . . ?
H21D C21A H21E 109.5 . . ?
H21D C21A H21F 109.5 . . ?
H21E C21A H21F 109.5 . . ?
C22A C23A H23D 109.5 . . ?
C22A C23A H23E 109.5 . . ?
C22A C23A H23F 109.5 . . ?
H23D C23A H23E 109.5 . . ?
H23D C23A H23F 109.5 . . ?
H23E C23A H23F 109.5 . . ?
O4A C34A N8 128.7(11) . . ?
O4A C34A N7A 123.1(12) . . ?
N7A C34A N8 108.1(10) . . ?
C34A N7A H7A 121.0 . . ?
C34A N7A C33A 118.0(12) . . ?
C33A N7A H7A 121.0 . . ?
N5A C24A N6A 117.1(12) . . ?
O3A C24A N5A 123.3(13) . . ?
O3A C24A N6A 119.0(12) . . ?
C24A N6A C25A 123.6(11) . . ?
C24A N6A C32A 116.8(12) . . ?
C32A N6A C25A 119.5(12) . . ?
N6A C25A H25C 109.9 . . ?
N6A C25A H25D 109.9 . . ?
N6A C25A C33A 108.9(11) . . ?
H25C C25A H25D 108.3 . . ?
C33A C25A H25C 109.9 . . ?
C33A C25A H25D 109.9 . . ?
N6A C32A H32C 108.4 . . ?
N6A C32A H32D 108.4 . . ?
N6A C32A C26A 115.7(12) . . ?
H32C C32A H32D 107.4 . . ?
C26A C32A H32C 108.4 . . ?
C26A C32A H32D 108.4 . . ?
N7A C33A C25A 103.6(10) . . ?
N7A C33A H33C 111.0 . . ?
N7A C33A H33D 111.0 . . ?
C25A C33A H33C 111.0 . . ?
C25A C33A H33D 111.0 . . ?
H33C C33A H33D 109.0 . . ?
C31A C26A C32A 121.7(11) . . ?
C31A C26A C27A 120.0 . . ?
C27A C26A C32A 118.2(11) . . ?
C26A C31A H31A 120.0 . . ?
C26A C31A C30A 120.0 . . ?
C30A C31A H31A 120.0 . . ?
C31A C30A H30A 120.0 . . ?
C29A C30A C31A 120.0 . . ?
C29A C30A H30A 120.0 . . ?
C30A C29A H29A 120.0 . . ?
C28A C29A C30A 120.0 . . ?
C28A C29A H29A 120.0 . . ?
C29A C28A H28A 120.0 . . ?
C29A C28A C27A 120.0 . . ?
C27A C28A H28A 120.0 . . ?
C26A C27A H27A 120.0 . . ?
C28A C27A C26A 120.0 . . ?
C28A C27A H27A 120.0 . . ?

loop_
_geom_bond_atom_site_label_1
_geom_bond_atom_site_label_2
_geom_bond_distance
_geom_bond_site_symmetry_2
_geom_bond_publ_flag
F1 C19 1.308(5) . ?
F2 C19 1.364(5) . ?
F3 C19 1.340(5) . ?
F4 C20 1.327(3) . ?
F5 C20 1.318(3) . ?
F6 C20 1.313(3) . ?
O1 C4 1.250(3) . ?
O2 C13 1.234(3) . ?
N1 H1 0.8800 . ?
N1 C2 1.457(3) . ?
N1 C4 1.359(3) . ?
N2 C4 1.364(3) . ?
N2 C5 1.463(3) . ?
N2 C11 1.454(3) . ?
N3 H3 0.8800 . ?
N3 C12 1.452(3) . ?
N3 C13 1.347(3) . ?
N4 H4 0.8800 . ?
N4 C13 1.379(3) . ?
N4 C14 1.390(3) . ?
C0AA H0AA 0.9500 . ?
C0AA C14 1.397(4) . ?
C0AA C18 1.381(4) . ?
C1 H1A 0.9800 . ?
C1 H1B 0.9800 . ?
C1 H1C 0.9800 . ?
C1 C2 1.524(4) . ?
C1AA H1AA 0.9500 . ?
C1AA C6 1.397(4) . ?
C1AA C10 1.385(4) . ?
C2 H2 1.0000 . ?
C2 C3 1.511(4) . ?
C3 H3A 0.9800 . ?
C3 H3B 0.9800 . ?
C3 H3C 0.9800 . ?
C5 H5B 0.9900 . ?
C5 H5C 0.9900 . ?
C5 C6 1.511(4) . ?
C6 C7 1.390(4) . ?
C7 H7B 0.9500 . ?
C7 C8 1.385(5) . ?
C8 H8 0.9500 . ?
C8 C9 1.370(5) . ?
C9 H9 0.9500 . ?
C9 C10 1.393(5) . ?
C10 H10 0.9500 . ?
C11 H11A 0.9900 . ?
C11 H11B 0.9900 . ?
C11 C12 1.533(4) . ?
C12 H12A 0.9900 . ?
C12 H12B 0.9900 . ?
C14 C15 1.394(4) . ?
C15 H15 0.9500 . ?
C15 C16 1.395(4) . ?
C16 C17 1.378(4) . ?
C16 C19 1.504(4) . ?
C17 H17 0.9500 . ?
C17 C18 1.389(4) . ?
C18 C20 1.495(4) . ?
C19 F3A 1.347(5) . ?
C19 F1A 1.339(6) . ?
C19 F2A 1.309(6) . ?
C20 F4A 1.313(6) . ?
C20 F5A 1.330(6) . ?
C20 F6A 1.317(6) . ?
F7 C41 1.325(4) . ?
F8 C41 1.328(4) . ?
F9 C41 1.325(4) . ?
F10 C42 1.347(4) . ?
F11 C42 1.338(3) . ?
F12 C42 1.333(4) . ?
O3 C24 1.250(4) . ?
O4 C34 1.230(4) . ?
N5 H5 0.8800 . ?
N5 C22 1.460(5) . ?
N5 C24 1.347(5) . ?
N6 C24 1.369(4) . ?
N6 C25 1.453(5) . ?
N6 C32 1.455(4) . ?
N7 H7 0.8800 . ?
N7 C33 1.462(4) . ?
N7 C34 1.344(4) . ?
N8 H8A 0.8800 . ?
N8 H8B 0.8800 . ?
N8 C34 1.407(4) . ?
N8 C35 1.389(4) . ?
N8 C34A 1.403(13) . ?
C21 H21A 0.9800 . ?
C21 H21B 0.9800 . ?
C21 H21C 0.9800 . ?
C21 C22 1.530(6) . ?
C22 H22 1.0000 . ?
C22 C23 1.526(6) . ?
C23 H23A 0.9800 . ?
C23 H23B 0.9800 . ?
C23 H23C 0.9800 . ?
C25 H25A 0.9900 . ?
C25 H25B 0.9900 . ?
C25 C26 1.523(5) . ?
C26 C27 1.388(6) . ?
C26 C31 1.378(6) . ?
C27 H27 0.9500 . ?
C27 C28 1.381(7) . ?
C28 H28 0.9500 . ?
C28 C29 1.343(7) . ?
C29 H29 0.9500 . ?
C29 C30 1.378(8) . ?
C30 H30 0.9500 . ?
C30 C31 1.407(6) . ?
C31 H31 0.9500 . ?
C32 H32A 0.9900 . ?
C32 H32B 0.9900 . ?
C32 C33 1.530(5) . ?
C33 H33A 0.9900 . ?
C33 H33B 0.9900 . ?
C35 C36 1.393(4) . ?
C35 C40 1.395(4) . ?
C36 H36 0.9500 . ?
C36 C37 1.385(4) . ?
C37 C38 1.385(5) . ?
C37 C41 1.499(4) . ?
C38 H38 0.9500 . ?
C38 C39 1.384(4) . ?
C39 C40 1.393(4) . ?
C39 C42 1.494(4) . ?
C40 H40 0.9500 . ?
C41 F7A 1.325(7) . ?
C41 F9A 1.316(7) . ?
C41 F8A 1.321(7) . ?
N5A H5A 0.8800 . ?
N5A C22A 1.460(18) . ?
N5A C24A 1.299(19) . ?
C22A H22A 1.0000 . ?
C22A C21A 1.532(9) . ?
C22A C23A 1.546(9) . ?
C21A H21D 0.9800 . ?
C21A H21E 0.9800 . ?
C21A H21F 0.9800 . ?
C23A H23D 0.9800 . ?
C23A H23E 0.9800 . ?
C23A H23F 0.9800 . ?
C34A O4A 1.217(15) . ?
C34A N7A 1.364(17) . ?
N7A H7A 0.8800 . ?
N7A C33A 1.475(9) . ?
C24A O3A 1.231(16) . ?
C24A N6A 1.419(18) . ?
N6A C25A 1.486(9) . ?
N6A C32A 1.467(9) . ?
C25A H25C 0.9900 . ?
C25A H25D 0.9900 . ?
C25A C33A 1.533(10) . ?
C32A H32C 0.9900 . ?
C32A H32D 0.9900 . ?
C32A C26A 1.542(9) . ?
C33A H33C 0.9900 . ?
C33A H33D 0.9900 . ?
C26A C31A 1.3900 . ?
C26A C27A 1.3900 . ?
C31A H31A 0.9500 . ?
C31A C30A 1.3900 . ?
C30A H30A 0.9500 . ?
C30A C29A 1.3900 . ?
C29A H29A 0.9500 . ?
C29A C28A 1.3900 . ?
C28A H28A 0.9500 . ?
C28A C27A 1.3900 . ?
C27A H27A 0.9500 . ?

loop_
_geom_torsion_atom_site_label_1
_geom_torsion_atom_site_label_2
_geom_torsion_atom_site_label_3
_geom_torsion_atom_site_label_4
_geom_torsion
_geom_torsion_site_symmetry_1
_geom_torsion_site_symmetry_2
_geom_torsion_site_symmetry_3
_geom_torsion_site_symmetry_4
_geom_torsion_publ_flag
N2 C5 C6 C1AA 73.0(3) . . . . ?
N2 C5 C6 C7 -106.9(3) . . . . ?
N2 C11 C12 N3 -162.9(2) . . . . ?
N4 C14 C15 C16 -178.7(3) . . . . ?
C0AA C14 C15 C16 -0.1(4) . . . . ?
C0AA C18 C20 F4 152.7(3) . . . . ?
C0AA C18 C20 F5 32.1(4) . . . . ?
C0AA C18 C20 F6 -88.3(4) . . . . ?
C0AA C18 C20 F4A 81.2(10) . . . . ?
C0AA C18 C20 F5A -33.0(9) . . . . ?
C0AA C18 C20 F6A -155.4(9) . . . . ?
C1AA C6 C7 C8 0.8(4) . . . . ?
C2 N1 C4 O1 3.5(4) . . . . ?
C2 N1 C4 N2 -177.2(2) . . . . ?
C4 N1 C2 C1 -161.4(3) . . . . ?
C4 N1 C2 C3 76.2(3) . . . . ?
C4 N2 C5 C6 -97.3(3) . . . . ?
C4 N2 C11 C12 78.1(3) . . . . ?
C5 N2 C4 O1 -8.5(4) . . . . ?
C5 N2 C4 N1 172.2(2) . . . . ?
C5 N2 C11 C12 -93.3(3) . . . . ?
C5 C6 C7 C8 -179.4(3) . . . . ?
C6 C1AA C10 C9 0.3(4) . . . . ?
C6 C7 C8 C9 1.1(5) . . . . ?
C7 C8 C9 C10 -2.3(5) . . . . ?
C8 C9 C10 C1AA 1.6(5) . . . . ?
C10 C1AA C6 C5 178.7(3) . . . . ?
C10 C1AA C6 C7 -1.5(4) . . . . ?
C11 N2 C4 O1 -179.6(2) . . . . ?
C11 N2 C4 N1 1.0(4) . . . . ?
C11 N2 C5 C6 74.3(3) . . . . ?
C12 N3 C13 O2 4.8(4) . . . . ?
C12 N3 C13 N4 -175.7(2) . . . . ?
C13 N3 C12 C11 73.0(3) . . . . ?
C13 N4 C14 C0AA -179.5(3) . . . . ?
C13 N4 C14 C15 -0.9(4) . . . . ?
C14 N4 C13 O2 -2.2(4) . . . . ?
C14 N4 C13 N3 178.3(2) . . . . ?
C14 C0AA C18 C17 -0.4(4) . . . . ?
C14 C0AA C18 C20 178.2(2) . . . . ?
C14 C15 C16 C17 -0.7(4) . . . . ?
C14 C15 C16 C19 -179.3(3) . . . . ?
C15 C16 C17 C18 1.0(4) . . . . ?
C15 C16 C19 F1 70.9(6) . . . . ?
C15 C16 C19 F2 -47.8(5) . . . . ?
C15 C16 C19 F3 -158.8(5) . . . . ?
C15 C16 C19 F3A 167.9(6) . . . . ?
C15 C16 C19 F1A 53.6(7) . . . . ?
C15 C16 C19 F2A -66.6(6) . . . . ?
C16 C17 C18 C0AA -0.4(4) . . . . ?
C16 C17 C18 C20 -179.0(2) . . . . ?
C17 C16 C19 F1 -107.7(6) . . . . ?
C17 C16 C19 F2 133.6(5) . . . . ?
C17 C16 C19 F3 22.6(6) . . . . ?
C17 C16 C19 F3A -10.7(6) . . . . ?
C17 C16 C19 F1A -125.0(6) . . . . ?
C17 C16 C19 F2A 114.8(6) . . . . ?
C17 C18 C20 F4 -28.8(4) . . . . ?
C17 C18 C20 F5 -149.3(3) . . . . ?
C17 C18 C20 F6 90.2(4) . . . . ?
C17 C18 C20 F4A -100.2(10) . . . . ?
C17 C18 C20 F5A 145.6(9) . . . . ?
C17 C18 C20 F6A 23.2(10) . . . . ?
C18 C0AA C14 N4 179.3(2) . . . . ?
C18 C0AA C14 C15 0.6(4) . . . . ?
C19 C16 C17 C18 179.5(3) . . . . ?
N6 C25 C26 C27 136.9(4) . . . . ?
N6 C25 C26 C31 -44.3(5) . . . . ?
N6 C32 C33 N7 160.7(3) . . . . ?
N8 C35 C36 C37 179.1(3) . . . . ?
N8 C35 C40 C39 -178.9(2) . . . . ?
N8 C34A N7A C33A 176.5(10) . . . . ?
C22 N5 C24 O3 -3.7(5) . . . . ?
C22 N5 C24 N6 176.2(3) . . . . ?
C24 N5 C22 C21 163.3(4) . . . . ?
C24 N5 C22 C23 -75.4(4) . . . . ?
C24 N6 C25 C26 93.5(4) . . . . ?
C24 N6 C32 C33 -81.1(4) . . . . ?
C25 N6 C24 O3 4.8(5) . . . . ?
C25 N6 C24 N5 -175.2(3) . . . . ?
C25 N6 C32 C33 94.9(4) . . . . ?
C25 C26 C27 C28 179.7(4) . . . . ?
C25 C26 C31 C30 179.8(3) . . . . ?
C26 C27 C28 C29 0.8(7) . . . . ?
C27 C26 C31 C30 -1.3(6) . . . . ?
C27 C28 C29 C30 -1.9(7) . . . . ?
C28 C29 C30 C31 1.4(7) . . . . ?
C29 C30 C31 C26 0.3(6) . . . . ?
C31 C26 C27 C28 0.8(6) . . . . ?
C32 N6 C24 O3 -179.4(3) . . . . ?
C32 N6 C24 N5 0.7(5) . . . . ?
C32 N6 C25 C26 -82.5(4) . . . . ?
C33 N7 C34 O4 -9.4(5) . . . . ?
C33 N7 C34 N8 172.0(3) . . . . ?
C34 N7 C33 C32 -70.5(4) . . . . ?
C34 N8 C35 C36 -2.5(4) . . . . ?
C34 N8 C35 C40 176.5(3) . . . . ?
C35 N8 C34 O4 2.4(5) . . . . ?
C35 N8 C34 N7 -179.0(3) . . . . ?
C35 N8 C34A O4A -12.8(19) . . . . ?
C35 N8 C34A N7A 170.5(8) . . . . ?
C35 C36 C37 C38 0.2(4) . . . . ?
C35 C36 C37 C41 -176.5(3) . . . . ?
C36 C35 C40 C39 0.2(4) . . . . ?
C36 C37 C38 C39 -0.7(4) . . . . ?
C36 C37 C41 F7 -30.2(5) . . . . ?
C36 C37 C41 F8 89.2(4) . . . . ?
C36 C37 C41 F9 -150.3(5) . . . . ?
C36 C37 C41 F7A -115.5(11) . . . . ?
C36 C37 C41 F9A 135.3(15) . . . . ?
C36 C37 C41 F8A -9.3(14) . . . . ?
C37 C38 C39 C40 1.0(4) . . . . ?
C37 C38 C39 C42 -179.6(3) . . . . ?
C38 C37 C41 F7 153.1(4) . . . . ?
C38 C37 C41 F8 -87.5(4) . . . . ?
C38 C37 C41 F9 32.9(6) . . . . ?
C38 C37 C41 F7A 67.7(11) . . . . ?
C38 C37 C41 F9A -41.4(16) . . . . ?
C38 C37 C41 F8A 173.9(13) . . . . ?
C38 C39 C40 C35 -0.8(4) . . . . ?
C38 C39 C42 F10 10.4(4) . . . . ?
C38 C39 C42 F11 129.8(3) . . . . ?
C38 C39 C42 F12 -109.0(3) . . . . ?
C40 C35 C36 C37 0.1(4) . . . . ?
C40 C39 C42 F10 -170.2(2) . . . . ?
C40 C39 C42 F11 -50.8(4) . . . . ?
C40 C39 C42 F12 70.5(3) . . . . ?
C41 C37 C38 C39 175.9(3) . . . . ?
C42 C39 C40 C35 179.8(3) . . . . ?
N5A C24A N6A C25A -5(2) . . . . ?
N5A C24A N6A C32A 178.1(14) . . . . ?
C22A N5A C24A O3A 2(3) . . . . ?
C22A N5A C24A N6A 172.8(13) . . . . ?
C34A N8 C35 C36 -169.9(7) . . . . ?
C34A N8 C35 C40 9.1(8) . . . . ?
C34A N7A C33A C25A 78.9(16) . . . . ?
O4A C34A N7A C33A -1(2) . . . . ?
C24A N5A C22A C21A 77.9(18) . . . . ?
C24A N5A C22A C23A -160.4(15) . . . . ?
C24A N6A C25A C33A 84.9(19) . . . . ?
C24A N6A C32A C26A -88.2(18) . . . . ?
O3A C24A N6A C25A 166.4(14) . . . . ?
O3A C24A N6A C32A -11(2) . . . . ?
N6A C25A C33A N7A -161.9(11) . . . . ?
N6A C32A C26A C31A -138.4(12) . . . . ?
N6A C32A C26A C27A 45.8(17) . . . . ?
C25A N6A C32A C26A 94.8(18) . . . . ?
C32A N6A C25A C33A -98.3(16) . . . . ?
C32A C26A C31A C30A -175.7(14) . . . . ?
C32A C26A C27A C28A 175.9(13) . . . . ?
C26A C31A C30A C29A 0.0 . . . . ?
C31A C26A C27A C28A 0.0 . . . . ?
C31A C30A C29A C28A 0.0 . . . . ?
C30A C29A C28A C27A 0.0 . . . . ?
C29A C28A C27A C26A 0.0 . . . . ?
C27A C26A C31A C30A 0.0 . . . . ?

loop_
_twin_individual_id
_twin_individual_mass_fraction_refined
1 0.6754(10)
2 0.3246(10)
